data_7022810
loop_
_publ_author_name
'Tu, Jing'
'Li, Wenbo'
'Xue, Mingqiang'
'Zhang, Yong'
'Shen, Qi'

_publ_section_title
;
 Bridged bis(amidinate) lanthanide aryloxides: syntheses, structures, and
 catalytic activity for addition of amines to carbodiimides.
;
_journal_issue 16
_journal_name_full 'Dalton transactions (Cambridge, England : 2003)'
_journal_page_first 5890
_journal_page_last 5901
_journal_paper_doi 10.1039/c3dt33069a
_journal_volume 42
_journal_year 2013
_chemical_formula_moiety 'C42 H67 N4 O3 Si2 Sm'
_chemical_formula_sum 'C42 H67 N4 O3 Si2 Sm'
_chemical_formula_weight 882.53
_chemical_name_systematic
;
?
;
_space_group_IT_number 14
_symmetry_cell_setting monoclinic
_symmetry_Int_Tables_number 14
_symmetry_space_group_name_Hall '-P 2yn'
_symmetry_space_group_name_H-M 'P 1 21/n 1'
_atom_sites_solution_hydrogens geom
_atom_sites_solution_primary direct
_atom_sites_solution_secondary difmap
_audit_creation_method SHELXL-97
_cell_angle_alpha 90.00
_cell_angle_beta 95.344(2)
_cell_angle_gamma 90.00
_cell_formula_units_Z 4
_cell_length_a 9.0917(4)
_cell_length_b 14.3482(7)
_cell_length_c 33.7910(17)
_cell_measurement_reflns_used 9972
_cell_measurement_temperature 173(2)
_cell_measurement_theta_max 31.19
_cell_measurement_theta_min 2.27
_cell_volume 4388.9(4)
_computing_cell_refinement 'Bruker SAINT'
_computing_data_collection 'Bruker APEX2'
_computing_data_reduction 'Bruker SAINT'
_computing_molecular_graphics 'Bruker SHELXTL'
_computing_publication_material 'Bruker SHELXTL'
_computing_structure_refinement 'SHELXL-97 (Sheldrick, 2008)'
_computing_structure_solution 'SHELXS-97 (Sheldrick, 2008)'
_diffrn_ambient_temperature 173(2)
_diffrn_measured_fraction_theta_full 1.000
_diffrn_measured_fraction_theta_max 1.000
_diffrn_measurement_device_type 'Bruker APEX-II CCD'
_diffrn_measurement_method '\f and \w scans'
_diffrn_radiation_monochromator graphite
_diffrn_radiation_source 'sealed tube'
_diffrn_radiation_type MoK\a
_diffrn_radiation_wavelength 0.71073
_diffrn_reflns_av_R_equivalents 0.0448
_diffrn_reflns_av_unetI/netI 0.0167
_diffrn_reflns_limit_h_max 11
_diffrn_reflns_limit_h_min -11
_diffrn_reflns_limit_k_max 17
_diffrn_reflns_limit_k_min -17
_diffrn_reflns_limit_l_max 40
_diffrn_reflns_limit_l_min -40
_diffrn_reflns_number 131137
_diffrn_reflns_theta_full 25.50
_diffrn_reflns_theta_max 25.50
_diffrn_reflns_theta_min 2.27
_exptl_absorpt_coefficient_mu 1.433
_exptl_absorpt_correction_T_max 0.7626
_exptl_absorpt_correction_T_min 0.4337
_exptl_absorpt_correction_type multi-scan
_exptl_absorpt_process_details sadabs
_exptl_crystal_colour colourless
_exptl_crystal_density_diffrn 1.336
_exptl_crystal_density_method 'not measured'
_exptl_crystal_description prism
_exptl_crystal_F_000 1844
_exptl_crystal_size_max 0.70
_exptl_crystal_size_mid 0.25
_exptl_crystal_size_min 0.20
_refine_diff_density_max 1.404
_refine_diff_density_min -0.412
_refine_diff_density_rms 0.069
_refine_ls_extinction_method none
_refine_ls_goodness_of_fit_ref 1.129
_refine_ls_hydrogen_treatment constr
_refine_ls_matrix_type full
_refine_ls_number_parameters 484
_refine_ls_number_reflns 8156
_refine_ls_number_restraints 0
_refine_ls_restrained_S_all 1.129
_refine_ls_R_factor_all 0.0294
_refine_ls_R_factor_gt 0.0254
_refine_ls_shift/su_max 0.001
_refine_ls_shift/su_mean 0.000
_refine_ls_structure_factor_coef Fsqd
_refine_ls_weighting_details 'calc w=1/[\s^2^(Fo^2^)+(0.0271P)^2^+4.6085P] where P=(Fo^2^+2Fc^2^)/3'
_refine_ls_weighting_scheme calc
_refine_ls_wR_factor_gt 0.0607
_refine_ls_wR_factor_ref 0.0620
_reflns_number_gt 7494
_reflns_number_total 8156
_reflns_threshold_expression >2sigma(I)
_cod_data_source_file c3dt33069a.txt
_cod_data_source_block complex5
_cod_original_sg_symbol_H-M 'P 21/n'
_cod_database_code 7022810

loop_
_symmetry_equiv_pos_as_xyz
'x, y, z'
'-x+1/2, y+1/2, -z+1/2'
'-x, -y, -z'
'x-1/2, -y-1/2, z-1/2'

loop_
_atom_site_label
_atom_site_type_symbol
_atom_site_fract_x
_atom_site_fract_y
_atom_site_fract_z
_atom_site_U_iso_or_equiv
_atom_site_adp_type
_atom_site_occupancy
_atom_site_symmetry_multiplicity
_atom_site_calc_flag
_atom_site_refinement_flags
Sm1 Sm 0.122042(13) 0.761106(8) 0.861986(3) 0.01794(5) Uani 1 1 d .
Si1 Si 0.28896(8) 0.57081(5) 0.94203(2) 0.02553(15) Uani 1 1 d .
Si2 Si 0.31504(9) 0.90980(6) 0.77304(2) 0.03184(17) Uani 1 1 d .
O1 O -0.02589(18) 0.85894(11) 0.88826(5) 0.0233(4) Uani 1 1 d .
O2 O 0.38946(19) 0.70925(12) 0.86365(5) 0.0275(4) Uani 1 1 d .
O3 O 0.32370(19) 0.87017(12) 0.89484(5) 0.0271(4) Uani 1 1 d .
N1 N 0.1613(2) 0.61939(14) 0.90683(6) 0.0232(4) Uani 1 1 d .
N2 N -0.0449(2) 0.63079(15) 0.86438(7) 0.0284(5) Uani 1 1 d .
N3 N 0.2026(2) 0.83054(15) 0.79454(6) 0.0253(5) Uani 1 1 d .
N4 N 0.0264(3) 0.72042(18) 0.79566(7) 0.0364(6) Uani 1 1 d .
C1 C 0.0409(3) 0.57886(16) 0.88866(7) 0.0220(5) Uani 1 1 d .
C2 C 0.0987(3) 0.77887(18) 0.77476(7) 0.0257(5) Uani 1 1 d .
C3 C -0.1708(3) 0.5913(2) 0.84024(9) 0.0353(7) Uani 1 1 d .
H3A H -0.2570 0.5891 0.8561 0.042 Uiso 1 1 calc R
H3B H -0.1473 0.5266 0.8328 0.042 Uiso 1 1 calc R
C4 C -0.2099(4) 0.6468(2) 0.80348(9) 0.0453(8) Uani 1 1 d .
H4A H -0.2938 0.6159 0.7879 0.054 Uiso 1 1 calc R
H4B H -0.2440 0.7090 0.8113 0.054 Uiso 1 1 calc R
C5 C -0.0891(4) 0.6595(3) 0.77738(9) 0.0503(9) Uani 1 1 d .
H5A H -0.0460 0.5980 0.7718 0.060 Uiso 1 1 calc R
H5B H -0.1300 0.6867 0.7517 0.060 Uiso 1 1 calc R
C6 C 0.0018(3) 0.47847(17) 0.89520(7) 0.0251(5) Uani 1 1 d .
C7 C 0.0763(3) 0.40659(19) 0.87857(9) 0.0365(7) Uani 1 1 d .
H7 H 0.1541 0.4198 0.8625 0.044 Uiso 1 1 calc R
C8 C 0.0367(4) 0.3149(2) 0.88546(11) 0.0488(8) Uani 1 1 d .
H8 H 0.0877 0.2655 0.8739 0.059 Uiso 1 1 calc R
C9 C -0.0747(4) 0.2948(2) 0.90867(10) 0.0471(8) Uani 1 1 d .
H9 H -0.0997 0.2318 0.9136 0.056 Uiso 1 1 calc R
C10 C -0.1501(4) 0.3659(2) 0.92482(9) 0.0411(7) Uani 1 1 d .
H10 H -0.2281 0.3521 0.9408 0.049 Uiso 1 1 calc R
C11 C -0.1130(3) 0.4576(2) 0.91797(8) 0.0323(6) Uani 1 1 d .
H11 H -0.1665 0.5066 0.9290 0.039 Uiso 1 1 calc R
C12 C 0.0620(3) 0.78547(19) 0.73021(8) 0.0284(6) Uani 1 1 d .
C13 C -0.0603(4) 0.8342(2) 0.71422(9) 0.0443(8) Uani 1 1 d .
H13 H -0.1219 0.8647 0.7314 0.053 Uiso 1 1 calc R
C14 C -0.0945(4) 0.8392(2) 0.67349(10) 0.0532(9) Uani 1 1 d .
H14 H -0.1779 0.8740 0.6629 0.064 Uiso 1 1 calc R
C15 C -0.0081(4) 0.7940(2) 0.64850(9) 0.0500(9) Uani 1 1 d .
H15 H -0.0313 0.7976 0.6205 0.060 Uiso 1 1 calc R
C16 C 0.1110(4) 0.7438(2) 0.66374(10) 0.0474(8) Uani 1 1 d .
H16 H 0.1699 0.7117 0.6463 0.057 Uiso 1 1 calc R
C17 C 0.1474(3) 0.7390(2) 0.70466(9) 0.0358(7) Uani 1 1 d .
H17 H 0.2308 0.7039 0.7150 0.043 Uiso 1 1 calc R
C18 C 0.2082(4) 0.4930(2) 0.97830(9) 0.0474(8) Uani 1 1 d .
H18A H 0.1247 0.5244 0.9890 0.071 Uiso 1 1 calc R
H18B H 0.2835 0.4783 1.0001 0.071 Uiso 1 1 calc R
H18C H 0.1739 0.4353 0.9650 0.071 Uiso 1 1 calc R
C19 C 0.3825(3) 0.6677(2) 0.97111(9) 0.0403(7) Uani 1 1 d .
H19A H 0.4192 0.7134 0.9529 0.060 Uiso 1 1 calc R
H19B H 0.4655 0.6428 0.9885 0.060 Uiso 1 1 calc R
H19C H 0.3120 0.6978 0.9873 0.060 Uiso 1 1 calc R
C20 C 0.4378(4) 0.5033(3) 0.92029(10) 0.0579(10) Uani 1 1 d .
H20A H 0.3932 0.4544 0.9028 0.087 Uiso 1 1 calc R
H20B H 0.5027 0.4749 0.9417 0.087 Uiso 1 1 calc R
H20C H 0.4956 0.5453 0.9049 0.087 Uiso 1 1 calc R
C21 C 0.2174(4) 0.9880(2) 0.73512(11) 0.0553(10) Uani 1 1 d .
H21A H 0.1870 0.9521 0.7111 0.083 Uiso 1 1 calc R
H21B H 0.2839 1.0383 0.7286 0.083 Uiso 1 1 calc R
H21C H 0.1300 1.0146 0.7458 0.083 Uiso 1 1 calc R
C22 C 0.4681(4) 0.8520(3) 0.74846(10) 0.0481(8) Uani 1 1 d .
H22A H 0.5192 0.8075 0.7669 0.072 Uiso 1 1 calc R
H22B H 0.5382 0.8994 0.7410 0.072 Uiso 1 1 calc R
H22C H 0.4266 0.8191 0.7246 0.072 Uiso 1 1 calc R
C23 C 0.4024(3) 0.9894(2) 0.81204(9) 0.0359(7) Uani 1 1 d .
H23A H 0.3272 1.0117 0.8288 0.054 Uiso 1 1 calc R
H23B H 0.4464 1.0427 0.7994 0.054 Uiso 1 1 calc R
H23C H 0.4793 0.9557 0.8285 0.054 Uiso 1 1 calc R
C24 C -0.1181(3) 0.91952(16) 0.90371(7) 0.0209(5) Uani 1 1 d .
C25 C -0.1637(3) 0.90509(17) 0.94266(7) 0.0228(5) Uani 1 1 d .
C26 C -0.2562(3) 0.97150(18) 0.95757(8) 0.0262(5) Uani 1 1 d .
H26 H -0.2850 0.9627 0.9836 0.031 Uiso 1 1 calc R
C27 C -0.3081(3) 1.04919(17) 0.93664(8) 0.0258(5) Uani 1 1 d .
C28 C -0.2651(3) 1.06086(17) 0.89874(8) 0.0246(5) Uani 1 1 d .
H28 H -0.3017 1.1132 0.8837 0.030 Uiso 1 1 calc R
C29 C -0.1706(3) 0.99933(16) 0.88170(7) 0.0220(5) Uani 1 1 d .
C30 C -0.1155(3) 0.81963(19) 0.96826(8) 0.0304(6) Uani 1 1 d .
C31 C -0.1810(4) 0.8201(2) 1.00864(9) 0.0485(8) Uani 1 1 d .
H31A H -0.1445 0.8747 1.0240 0.073 Uiso 1 1 calc R
H31B H -0.1511 0.7633 1.0233 0.073 Uiso 1 1 calc R
H31C H -0.2890 0.8227 1.0043 0.073 Uiso 1 1 calc R
C32 C -0.1687(3) 0.72933(19) 0.94720(9) 0.0358(7) Uani 1 1 d .
H32A H -0.2769 0.7267 0.9454 0.054 Uiso 1 1 calc R
H32B H -0.1277 0.6756 0.9624 0.054 Uiso 1 1 calc R
H32C H -0.1356 0.7280 0.9204 0.054 Uiso 1 1 calc R
C33 C 0.0525(3) 0.8178(2) 0.97719(9) 0.0402(7) Uani 1 1 d .
H33A H 0.0988 0.8120 0.9523 0.060 Uiso 1 1 calc R
H33B H 0.0808 0.7646 0.9944 0.060 Uiso 1 1 calc R
H33C H 0.0854 0.8757 0.9906 0.060 Uiso 1 1 calc R
C34 C -0.4067(3) 1.1194(2) 0.95427(9) 0.0357(7) Uani 1 1 d .
H34A H -0.4585 1.0895 0.9750 0.054 Uiso 1 1 calc R
H34B H -0.4791 1.1432 0.9334 0.054 Uiso 1 1 calc R
H34C H -0.3468 1.1711 0.9658 0.054 Uiso 1 1 calc R
C35 C -0.1237(3) 1.02086(18) 0.84014(8) 0.0259(5) Uani 1 1 d .
C36 C -0.1697(3) 0.9420(2) 0.81115(8) 0.0368(7) Uani 1 1 d .
H36A H -0.1263 0.8832 0.8214 0.055 Uiso 1 1 calc R
H36B H -0.1348 0.9556 0.7852 0.055 Uiso 1 1 calc R
H36C H -0.2776 0.9365 0.8083 0.055 Uiso 1 1 calc R
C37 C 0.0441(3) 1.0361(2) 0.84254(9) 0.0361(7) Uani 1 1 d .
H37A H 0.0725 1.0841 0.8624 0.054 Uiso 1 1 calc R
H37B H 0.0720 1.0564 0.8166 0.054 Uiso 1 1 calc R
H37C H 0.0949 0.9777 0.8501 0.054 Uiso 1 1 calc R
C38 C -0.1939(3) 1.1107(2) 0.82222(9) 0.0349(6) Uani 1 1 d .
H38A H -0.3018 1.1048 0.8201 0.052 Uiso 1 1 calc R
H38B H -0.1610 1.1208 0.7958 0.052 Uiso 1 1 calc R
H38C H -0.1638 1.1636 0.8394 0.052 Uiso 1 1 calc R
C39 C 0.5012(3) 0.7789(2) 0.86406(9) 0.0319(6) Uani 1 1 d .
H39A H 0.4951 0.8117 0.8382 0.038 Uiso 1 1 calc R
H39B H 0.6002 0.7499 0.8687 0.038 Uiso 1 1 calc R
C40 C 0.4774(3) 0.84641(19) 0.89686(8) 0.0304(6) Uani 1 1 d .
H40A H 0.5089 0.8179 0.9229 0.037 Uiso 1 1 calc R
H40B H 0.5371 0.9033 0.8939 0.037 Uiso 1 1 calc R
C41 C 0.4003(3) 0.6415(2) 0.83314(9) 0.0363(7) Uani 1 1 d .
H41A H 0.3919 0.6725 0.8072 0.054 Uiso 1 1 calc R
H41B H 0.3206 0.5958 0.8340 0.054 Uiso 1 1 calc R
H41C H 0.4960 0.6098 0.8373 0.054 Uiso 1 1 calc R
C42 C 0.3008(3) 0.9470(2) 0.92074(9) 0.0379(7) Uani 1 1 d .
H42A H 0.3428 0.9320 0.9478 0.057 Uiso 1 1 calc R
H42B H 0.1947 0.9588 0.9208 0.057 Uiso 1 1 calc R
H42C H 0.3494 1.0027 0.9113 0.057 Uiso 1 1 calc R

loop_
_atom_site_aniso_label
_atom_site_aniso_U_11
_atom_site_aniso_U_22
_atom_site_aniso_U_33
_atom_site_aniso_U_23
_atom_site_aniso_U_13
_atom_site_aniso_U_12
Sm1 0.01602(7) 0.01761(7) 0.01986(7) -0.00068(5) -0.00004(5) -0.00076(5)
Si1 0.0258(4) 0.0271(4) 0.0229(4) 0.0031(3) -0.0018(3) 0.0024(3)
Si2 0.0305(4) 0.0357(4) 0.0288(4) 0.0092(3) -0.0002(3) -0.0086(3)
O1 0.0209(9) 0.0219(9) 0.0275(9) -0.0002(7) 0.0043(7) 0.0038(7)
O2 0.0211(9) 0.0284(9) 0.0333(10) -0.0038(8) 0.0040(8) -0.0006(7)
O3 0.0220(9) 0.0303(10) 0.0283(10) -0.0068(8) -0.0021(7) -0.0043(7)
N1 0.0211(11) 0.0228(10) 0.0253(11) 0.0017(8) -0.0004(9) -0.0018(8)
N2 0.0254(12) 0.0275(11) 0.0307(12) 0.0059(9) -0.0058(9) -0.0057(9)
N3 0.0221(11) 0.0309(11) 0.0222(11) 0.0022(9) -0.0018(9) -0.0043(9)
N4 0.0381(14) 0.0477(14) 0.0236(12) -0.0053(10) 0.0038(10) -0.0213(12)
C1 0.0237(13) 0.0205(12) 0.0225(12) 0.0013(10) 0.0058(10) -0.0018(10)
C2 0.0257(13) 0.0303(13) 0.0209(13) -0.0007(10) 0.0009(10) 0.0003(11)
C3 0.0266(15) 0.0364(15) 0.0408(17) 0.0089(13) -0.0085(12) -0.0132(12)
C4 0.0401(18) 0.055(2) 0.0390(17) 0.0024(15) -0.0058(14) -0.0149(15)
C5 0.051(2) 0.071(2) 0.0294(16) -0.0165(15) 0.0061(14) -0.0364(18)
C6 0.0279(14) 0.0229(12) 0.0236(13) 0.0010(10) -0.0023(10) -0.0044(10)
C7 0.0358(16) 0.0294(15) 0.0448(17) -0.0042(12) 0.0055(13) -0.0031(12)
C8 0.055(2) 0.0262(15) 0.064(2) -0.0096(15) -0.0009(17) 0.0012(14)
C9 0.059(2) 0.0275(15) 0.051(2) 0.0091(14) -0.0140(16) -0.0171(15)
C10 0.0473(18) 0.0427(17) 0.0323(16) 0.0101(13) -0.0007(13) -0.0180(14)
C11 0.0365(16) 0.0325(15) 0.0282(14) 0.0023(11) 0.0034(12) -0.0063(12)
C12 0.0337(15) 0.0293(14) 0.0219(13) 0.0002(10) 0.0002(11) -0.0053(11)
C13 0.0474(19) 0.0448(18) 0.0379(17) -0.0107(14) -0.0112(14) 0.0101(15)
C14 0.068(2) 0.0407(18) 0.044(2) 0.0022(15) -0.0272(18) 0.0030(17)
C15 0.078(3) 0.0467(19) 0.0230(15) 0.0066(14) -0.0083(16) -0.0196(18)
C16 0.061(2) 0.053(2) 0.0295(16) -0.0057(14) 0.0135(15) -0.0124(17)
C17 0.0380(17) 0.0408(16) 0.0288(15) 0.0000(12) 0.0048(12) -0.0033(13)
C18 0.053(2) 0.053(2) 0.0335(17) 0.0173(14) -0.0105(14) -0.0140(16)
C19 0.0378(17) 0.0405(17) 0.0397(17) 0.0044(13) -0.0120(13) -0.0056(13)
C20 0.052(2) 0.078(3) 0.0415(19) -0.0071(18) -0.0052(16) 0.0353(19)
C21 0.059(2) 0.053(2) 0.051(2) 0.0263(17) -0.0125(17) -0.0166(17)
C22 0.0404(18) 0.065(2) 0.0407(18) -0.0044(16) 0.0118(14) -0.0149(16)
C23 0.0305(15) 0.0325(15) 0.0444(17) 0.0044(13) 0.0022(13) -0.0076(12)
C24 0.0158(12) 0.0213(12) 0.0248(13) -0.0043(10) -0.0012(10) -0.0004(9)
C25 0.0187(12) 0.0253(13) 0.0235(13) -0.0018(10) -0.0026(10) 0.0000(10)
C26 0.0234(13) 0.0318(14) 0.0231(13) -0.0060(10) -0.0002(10) 0.0001(11)
C27 0.0217(13) 0.0245(13) 0.0305(14) -0.0101(11) -0.0012(11) 0.0007(10)
C28 0.0220(13) 0.0189(12) 0.0320(14) -0.0036(10) -0.0025(11) -0.0005(10)
C29 0.0175(12) 0.0209(12) 0.0267(13) -0.0039(10) -0.0025(10) -0.0030(9)
C30 0.0280(14) 0.0358(15) 0.0274(14) 0.0054(11) 0.0029(11) 0.0075(12)
C31 0.059(2) 0.057(2) 0.0304(16) 0.0125(15) 0.0112(15) 0.0209(17)
C32 0.0346(16) 0.0309(15) 0.0425(17) 0.0096(12) 0.0077(13) 0.0037(12)
C33 0.0332(16) 0.0512(19) 0.0345(16) 0.0086(14) -0.0060(13) 0.0094(14)
C34 0.0351(16) 0.0321(15) 0.0403(16) -0.0117(12) 0.0052(13) 0.0064(12)
C35 0.0244(13) 0.0256(13) 0.0272(13) 0.0008(10) 0.0003(11) 0.0019(10)
C36 0.0413(17) 0.0395(16) 0.0292(15) -0.0069(12) 0.0006(13) 0.0046(13)
C37 0.0289(15) 0.0355(15) 0.0444(17) 0.0102(13) 0.0065(13) 0.0004(12)
C38 0.0363(16) 0.0347(15) 0.0336(15) 0.0065(12) 0.0022(12) 0.0074(12)
C39 0.0210(13) 0.0379(15) 0.0368(16) 0.0024(12) 0.0022(11) -0.0011(11)
C40 0.0207(13) 0.0358(15) 0.0333(15) 0.0012(12) -0.0052(11) -0.0069(11)
C41 0.0330(16) 0.0390(16) 0.0378(16) -0.0077(13) 0.0083(13) 0.0022(13)
C42 0.0379(17) 0.0359(16) 0.0388(16) -0.0160(13) -0.0019(13) -0.0069(13)

loop_
_atom_type_symbol
_atom_type_description
_atom_type_scat_dispersion_real
_atom_type_scat_dispersion_imag
_atom_type_scat_source
C C 0.0033 0.0016 'International Tables Vol C Tables 4.2.6.8 and 6.1.1.4'
H H 0.0000 0.0000 'International Tables Vol C Tables 4.2.6.8 and 6.1.1.4'
N N 0.0061 0.0033 'International Tables Vol C Tables 4.2.6.8 and 6.1.1.4'
O O 0.0106 0.0060 'International Tables Vol C Tables 4.2.6.8 and 6.1.1.4'
Sm Sm -0.1638 3.4418 'International Tables Vol C Tables 4.2.6.8 and 6.1.1.4'
Si Si 0.0817 0.0704 'International Tables Vol C Tables 4.2.6.8 and 6.1.1.4'

loop_
_geom_angle_atom_site_label_1
_geom_angle_atom_site_label_2
_geom_angle_atom_site_label_3
_geom_angle
O1 Sm1 N4 110.62(8)
O1 Sm1 N2 94.07(7)
N4 Sm1 N2 70.65(8)
O1 Sm1 O2 143.37(6)
N4 Sm1 O2 102.26(7)
N2 Sm1 O2 112.10(7)
O1 Sm1 N1 109.19(6)
N4 Sm1 N1 112.38(8)
N2 Sm1 N1 54.13(7)
O2 Sm1 N1 70.81(6)
O1 Sm1 O3 82.84(6)
N4 Sm1 O3 136.91(7)
N2 Sm1 O3 151.47(7)
O2 Sm1 O3 61.81(6)
N1 Sm1 O3 100.03(6)
O1 Sm1 N3 109.70(6)
N4 Sm1 N3 52.68(7)
N2 Sm1 N3 122.99(7)
O2 Sm1 N3 77.79(6)
N1 Sm1 N3 141.11(7)
O3 Sm1 N3 84.25(6)
O1 Sm1 C1 105.67(6)
N4 Sm1 C1 89.45(8)
N2 Sm1 C1 26.82(7)
O2 Sm1 C1 89.97(6)
N1 Sm1 C1 27.60(7)
O3 Sm1 C1 127.39(6)
N3 Sm1 C1 135.10(7)
O1 Sm1 C2 111.15(7)
N4 Sm1 C2 25.91(7)
N2 Sm1 C2 96.53(7)
O2 Sm1 C2 91.55(7)
N1 Sm1 C2 131.20(7)
O3 Sm1 C2 111.09(7)
N3 Sm1 C2 26.85(7)
C1 Sm1 C2 113.23(7)
N1 Si1 C18 114.49(13)
N1 Si1 C19 107.85(12)
C18 Si1 C19 106.83(15)
N1 Si1 C20 113.74(13)
C18 Si1 C20 107.03(18)
C19 Si1 C20 106.40(17)
N3 Si2 C21 114.91(14)
N3 Si2 C23 109.54(12)
C21 Si2 C23 105.14(15)
N3 Si2 C22 112.70(14)
C21 Si2 C22 106.65(17)
C23 Si2 C22 107.39(15)
C24 O1 Sm1 178.87(16)
C39 O2 C41 112.8(2)
C39 O2 Sm1 118.41(15)
C41 O2 Sm1 108.31(15)
C40 O3 C42 110.5(2)
C40 O3 Sm1 121.76(15)
C42 O3 Sm1 126.21(16)
C1 N1 Si1 127.50(17)
C1 N1 Sm1 90.63(14)
Si1 N1 Sm1 141.30(11)
C1 N2 C3 121.4(2)
C1 N2 Sm1 96.97(15)
C3 N2 Sm1 138.24(17)
C2 N3 Si2 125.00(18)
C2 N3 Sm1 89.00(15)
Si2 N3 Sm1 145.85(11)
C2 N4 C5 122.2(2)
C2 N4 Sm1 101.03(16)
C5 N4 Sm1 136.49(18)
N2 C1 N1 117.0(2)
N2 C1 C6 120.0(2)
N1 C1 C6 122.9(2)
N2 C1 Sm1 56.21(13)
N1 C1 Sm1 61.76(12)
C6 C1 Sm1 169.90(17)
N4 C2 N3 117.0(2)
N4 C2 C12 120.0(2)
N3 C2 C12 123.0(2)
N4 C2 Sm1 53.06(13)
N3 C2 Sm1 64.16(13)
C12 C2 Sm1 171.33(18)
N2 C3 C4 111.9(2)
N2 C3 H3A 109.2
C4 C3 H3A 109.2
N2 C3 H3B 109.2
C4 C3 H3B 109.2
H3A C3 H3B 107.9
C5 C4 C3 115.5(3)
C5 C4 H4A 108.4
C3 C4 H4A 108.4
C5 C4 H4B 108.4
C3 C4 H4B 108.4
H4A C4 H4B 107.5
N4 C5 C4 111.5(2)
N4 C5 H5A 109.3
C4 C5 H5A 109.3
N4 C5 H5B 109.3
C4 C5 H5B 109.3
H5A C5 H5B 108.0
C7 C6 C11 119.2(2)
C7 C6 C1 121.5(2)
C11 C6 C1 119.3(2)
C6 C7 C8 119.6(3)
C6 C7 H7 120.2
C8 C7 H7 120.2
C9 C8 C7 120.8(3)
C9 C8 H8 119.6
C7 C8 H8 119.6
C8 C9 C10 119.8(3)
C8 C9 H9 120.1
C10 C9 H9 120.1
C9 C10 C11 120.2(3)
C9 C10 H10 119.9
C11 C10 H10 119.9
C10 C11 C6 120.4(3)
C10 C11 H11 119.8
C6 C11 H11 119.8
C13 C12 C17 118.6(3)
C13 C12 C2 121.0(3)
C17 C12 C2 120.3(2)
C12 C13 C14 120.9(3)
C12 C13 H13 119.6
C14 C13 H13 119.6
C15 C14 C13 120.0(3)
C15 C14 H14 120.0
C13 C14 H14 120.0
C16 C15 C14 119.9(3)
C16 C15 H15 120.0
C14 C15 H15 120.0
C15 C16 C17 120.6(3)
C15 C16 H16 119.7
C17 C16 H16 119.7
C12 C17 C16 120.0(3)
C12 C17 H17 120.0
C16 C17 H17 120.0
Si1 C18 H18A 109.5
Si1 C18 H18B 109.5
H18A C18 H18B 109.5
Si1 C18 H18C 109.5
H18A C18 H18C 109.5
H18B C18 H18C 109.5
Si1 C19 H19A 109.5
Si1 C19 H19B 109.5
H19A C19 H19B 109.5
Si1 C19 H19C 109.5
H19A C19 H19C 109.5
H19B C19 H19C 109.5
Si1 C20 H20A 109.5
Si1 C20 H20B 109.5
H20A C20 H20B 109.5
Si1 C20 H20C 109.5
H20A C20 H20C 109.5
H20B C20 H20C 109.5
Si2 C21 H21A 109.5
Si2 C21 H21B 109.5
H21A C21 H21B 109.5
Si2 C21 H21C 109.5
H21A C21 H21C 109.5
H21B C21 H21C 109.5
Si2 C22 H22A 109.5
Si2 C22 H22B 109.5
H22A C22 H22B 109.5
Si2 C22 H22C 109.5
H22A C22 H22C 109.5
H22B C22 H22C 109.5
Si2 C23 H23A 109.5
Si2 C23 H23B 109.5
H23A C23 H23B 109.5
Si2 C23 H23C 109.5
H23A C23 H23C 109.5
H23B C23 H23C 109.5
O1 C24 C29 120.5(2)
O1 C24 C25 120.5(2)
C29 C24 C25 119.0(2)
C26 C25 C24 118.0(2)
C26 C25 C30 119.4(2)
C24 C25 C30 122.7(2)
C27 C26 C25 123.7(2)
C27 C26 H26 118.1
C25 C26 H26 118.1
C26 C27 C28 117.4(2)
C26 C27 C34 121.7(2)
C28 C27 C34 121.0(2)
C27 C28 C29 123.0(2)
C27 C28 H28 118.5
C29 C28 H28 118.5
C28 C29 C24 118.9(2)
C28 C29 C35 119.0(2)
C24 C29 C35 122.1(2)
C33 C30 C32 110.1(2)
C33 C30 C31 106.7(2)
C32 C30 C31 106.5(2)
C33 C30 C25 110.6(2)
C32 C30 C25 110.5(2)
C31 C30 C25 112.4(2)
C30 C31 H31A 109.5
C30 C31 H31B 109.5
H31A C31 H31B 109.5
C30 C31 H31C 109.5
H31A C31 H31C 109.5
H31B C31 H31C 109.5
C30 C32 H32A 109.5
C30 C32 H32B 109.5
H32A C32 H32B 109.5
C30 C32 H32C 109.5
H32A C32 H32C 109.5
H32B C32 H32C 109.5
C30 C33 H33A 109.5
C30 C33 H33B 109.5
H33A C33 H33B 109.5
C30 C33 H33C 109.5
H33A C33 H33C 109.5
H33B C33 H33C 109.5
C27 C34 H34A 109.5
C27 C34 H34B 109.5
H34A C34 H34B 109.5
C27 C34 H34C 109.5
H34A C34 H34C 109.5
H34B C34 H34C 109.5
C36 C35 C29 110.7(2)
C36 C35 C37 110.5(2)
C29 C35 C37 109.8(2)
C36 C35 C38 106.8(2)
C29 C35 C38 112.9(2)
C37 C35 C38 106.0(2)
C35 C36 H36A 109.5
C35 C36 H36B 109.5
H36A C36 H36B 109.5
C35 C36 H36C 109.5
H36A C36 H36C 109.5
H36B C36 H36C 109.5
C35 C37 H37A 109.5
C35 C37 H37B 109.5
H37A C37 H37B 109.5
C35 C37 H37C 109.5
H37A C37 H37C 109.5
H37B C37 H37C 109.5
C35 C38 H38A 109.5
C35 C38 H38B 109.5
H38A C38 H38B 109.5
C35 C38 H38C 109.5
H38A C38 H38C 109.5
H38B C38 H38C 109.5
O2 C39 C40 107.9(2)
O2 C39 H39A 110.1
C40 C39 H39A 110.1
O2 C39 H39B 110.1
C40 C39 H39B 110.1
H39A C39 H39B 108.4
O3 C40 C39 109.0(2)
O3 C40 H40A 109.9
C39 C40 H40A 109.9
O3 C40 H40B 109.9
C39 C40 H40B 109.9
H40A C40 H40B 108.3
O2 C41 H41A 109.5
O2 C41 H41B 109.5
H41A C41 H41B 109.5
O2 C41 H41C 109.5
H41A C41 H41C 109.5
H41B C41 H41C 109.5
O3 C42 H42A 109.5
O3 C42 H42B 109.5
H42A C42 H42B 109.5
O3 C42 H42C 109.5
H42A C42 H42C 109.5
H42B C42 H42C 109.5

loop_
_geom_bond_atom_site_label_1
_geom_bond_atom_site_label_2
_geom_bond_distance
Sm1 O1 2.1886(16)
Sm1 N4 2.399(2)
Sm1 N2 2.415(2)
Sm1 O2 2.5382(18)
Sm1 N1 2.541(2)
Sm1 O3 2.5813(17)
Sm1 N3 2.652(2)
Sm1 C1 2.884(2)
Sm1 C2 2.946(2)
Si1 N1 1.730(2)
Si1 C18 1.859(3)
Si1 C19 1.861(3)
Si1 C20 1.869(3)
Si2 N3 1.733(2)
Si2 C21 1.864(3)
Si2 C23 1.865(3)
Si2 C22 1.878(3)
O1 C24 1.346(3)
O2 C39 1.424(3)
O2 C41 1.427(3)
O3 C40 1.434(3)
O3 C42 1.435(3)
N1 C1 1.336(3)
N2 C1 1.311(3)
N2 C3 1.457(3)
N3 C2 1.331(3)
N4 C2 1.312(3)
N4 C5 1.459(4)
C1 C6 1.505(3)
C2 C12 1.514(4)
C3 C4 1.490(4)
C3 H3A 0.9900
C3 H3B 0.9900
C4 C5 1.482(4)
C4 H4A 0.9900
C4 H4B 0.9900
C5 H5A 0.9900
C5 H5B 0.9900
C6 C7 1.382(4)
C6 C11 1.386(4)
C7 C8 1.390(4)
C7 H7 0.9500
C8 C9 1.368(5)
C8 H8 0.9500
C9 C10 1.370(5)
C9 H9 0.9500
C10 C11 1.384(4)
C10 H10 0.9500
C11 H11 0.9500
C12 C13 1.381(4)
C12 C17 1.384(4)
C13 C14 1.384(4)
C13 H13 0.9500
C14 C15 1.368(5)
C14 H14 0.9500
C15 C16 1.362(5)
C15 H15 0.9500
C16 C17 1.393(4)
C16 H16 0.9500
C17 H17 0.9500
C18 H18A 0.9800
C18 H18B 0.9800
C18 H18C 0.9800
C19 H19A 0.9800
C19 H19B 0.9800
C19 H19C 0.9800
C20 H20A 0.9800
C20 H20B 0.9800
C20 H20C 0.9800
C21 H21A 0.9800
C21 H21B 0.9800
C21 H21C 0.9800
C22 H22A 0.9800
C22 H22B 0.9800
C22 H22C 0.9800
C23 H23A 0.9800
C23 H23B 0.9800
C23 H23C 0.9800
C24 C29 1.423(3)
C24 C25 1.431(3)
C25 C26 1.395(3)
C25 C30 1.541(3)
C26 C27 1.380(4)
C26 H26 0.9500
C27 C28 1.383(4)
C27 C34 1.508(3)
C28 C29 1.394(3)
C28 H28 0.9500
C29 C35 1.536(4)
C30 C33 1.529(4)
C30 C32 1.535(4)
C30 C31 1.539(4)
C31 H31A 0.9800
C31 H31B 0.9800
C31 H31C 0.9800
C32 H32A 0.9800
C32 H32B 0.9800
C32 H32C 0.9800
C33 H33A 0.9800
C33 H33B 0.9800
C33 H33C 0.9800
C34 H34A 0.9800
C34 H34B 0.9800
C34 H34C 0.9800
C35 C36 1.529(4)
C35 C37 1.536(4)
C35 C38 1.537(4)
C36 H36A 0.9800
C36 H36B 0.9800
C36 H36C 0.9800
C37 H37A 0.9800
C37 H37B 0.9800
C37 H37C 0.9800
C38 H38A 0.9800
C38 H38B 0.9800
C38 H38C 0.9800
C39 C40 1.503(4)
C39 H39A 0.9900
C39 H39B 0.9900
C40 H40A 0.9900
C40 H40B 0.9900
C41 H41A 0.9800
C41 H41B 0.9800
C41 H41C 0.9800
C42 H42A 0.9800
C42 H42B 0.9800
C42 H42C 0.9800

loop_
_geom_torsion_atom_site_label_1
_geom_torsion_atom_site_label_2
_geom_torsion_atom_site_label_3
_geom_torsion_atom_site_label_4
_geom_torsion
N4 Sm1 O1 C24 -18(8)
N2 Sm1 O1 C24 -89(8)
O2 Sm1 O1 C24 134(8)
N1 Sm1 O1 C24 -142(8)
O3 Sm1 O1 C24 120(8)
N3 Sm1 O1 C24 38(8)
C1 Sm1 O1 C24 -114(8)
C2 Sm1 O1 C24 10(8)
O1 Sm1 O2 C39 -45.1(2)
N4 Sm1 O2 C39 108.64(18)
N2 Sm1 O2 C39 -177.48(17)
N1 Sm1 O2 C39 -141.66(18)
O3 Sm1 O2 C39 -28.36(16)
N3 Sm1 O2 C39 61.63(17)
C1 Sm1 O2 C39 -161.92(18)
C2 Sm1 O2 C39 84.84(18)
O1 Sm1 O2 C41 -175.04(15)
N4 Sm1 O2 C41 -21.35(17)
N2 Sm1 O2 C41 52.53(18)
N1 Sm1 O2 C41 88.35(17)
O3 Sm1 O2 C41 -158.35(18)
N3 Sm1 O2 C41 -68.36(16)
C1 Sm1 O2 C41 68.09(17)
C2 Sm1 O2 C41 -45.15(17)
O1 Sm1 O3 C40 170.38(18)
N4 Sm1 O3 C40 -77.0(2)
N2 Sm1 O3 C40 85.0(2)
O2 Sm1 O3 C40 0.33(17)
N1 Sm1 O3 C40 62.07(18)
N3 Sm1 O3 C40 -78.88(18)
C1 Sm1 O3 C40 66.11(19)
C2 Sm1 O3 C40 -79.66(18)
O1 Sm1 O3 C42 6.1(2)
N4 Sm1 O3 C42 118.7(2)
N2 Sm1 O3 C42 -79.3(2)
O2 Sm1 O3 C42 -164.0(2)
N1 Sm1 O3 C42 -102.3(2)
N3 Sm1 O3 C42 116.8(2)
C1 Sm1 O3 C42 -98.2(2)
C2 Sm1 O3 C42 116.0(2)
C18 Si1 N1 C1 -38.2(3)
C19 Si1 N1 C1 -156.9(2)
C20 Si1 N1 C1 85.3(3)
C18 Si1 N1 Sm1 153.29(18)
C19 Si1 N1 Sm1 34.5(2)
C20 Si1 N1 Sm1 -83.2(2)
O1 Sm1 N1 C1 87.22(14)
N4 Sm1 N1 C1 -35.91(16)
N2 Sm1 N1 C1 6.36(13)
O2 Sm1 N1 C1 -131.64(15)
O3 Sm1 N1 C1 173.07(14)
N3 Sm1 N1 C1 -93.65(16)
C2 Sm1 N1 C1 -57.11(17)
O1 Sm1 N1 Si1 -101.87(17)
N4 Sm1 N1 Si1 135.00(17)
N2 Sm1 N1 Si1 177.3(2)
O2 Sm1 N1 Si1 39.27(16)
O3 Sm1 N1 Si1 -16.02(18)
N3 Sm1 N1 Si1 77.3(2)
C1 Sm1 N1 Si1 170.9(3)
C2 Sm1 N1 Si1 113.80(17)
O1 Sm1 N2 C1 -117.34(16)
N4 Sm1 N2 C1 132.22(18)
O2 Sm1 N2 C1 36.46(17)
N1 Sm1 N2 C1 -6.54(14)
O3 Sm1 N2 C1 -34.8(2)
N3 Sm1 N2 C1 125.98(15)
C2 Sm1 N2 C1 130.81(16)
O1 Sm1 N2 C3 85.1(3)
N4 Sm1 N2 C3 -25.3(3)
O2 Sm1 N2 C3 -121.1(3)
N1 Sm1 N2 C3 -164.1(3)
O3 Sm1 N2 C3 167.6(2)
N3 Sm1 N2 C3 -31.6(3)
C1 Sm1 N2 C3 -157.6(4)
C2 Sm1 N2 C3 -26.7(3)
C21 Si2 N3 C2 45.4(3)
C23 Si2 N3 C2 163.5(2)
C22 Si2 N3 C2 -77.1(3)
C21 Si2 N3 Sm1 -128.4(2)
C23 Si2 N3 Sm1 -10.3(2)
C22 Si2 N3 Sm1 109.2(2)
O1 Sm1 N3 C2 -98.12(15)
N4 Sm1 N3 C2 3.27(15)
N2 Sm1 N3 C2 10.68(18)
O2 Sm1 N3 C2 119.25(15)
N1 Sm1 N3 C2 82.76(18)
O3 Sm1 N3 C2 -178.39(15)
C1 Sm1 N3 C2 41.83(19)
O1 Sm1 N3 Si2 76.8(2)
N4 Sm1 N3 Si2 178.2(2)
N2 Sm1 N3 Si2 -174.42(18)
O2 Sm1 N3 Si2 -65.8(2)
N1 Sm1 N3 Si2 -102.3(2)
O3 Sm1 N3 Si2 -3.5(2)
C1 Sm1 N3 Si2 -143.27(18)
C2 Sm1 N3 Si2 174.9(3)
O1 Sm1 N4 C2 96.18(18)
N2 Sm1 N4 C2 -176.8(2)
O2 Sm1 N4 C2 -67.42(19)
N1 Sm1 N4 C2 -141.50(17)
O3 Sm1 N4 C2 -5.8(2)
N3 Sm1 N4 C2 -3.38(16)
C1 Sm1 N4 C2 -157.27(19)
O1 Sm1 N4 C5 -77.0(3)
N2 Sm1 N4 C5 10.0(3)
O2 Sm1 N4 C5 119.4(3)
N1 Sm1 N4 C5 45.3(3)
O3 Sm1 N4 C5 -179.0(3)
N3 Sm1 N4 C5 -176.6(4)
C1 Sm1 N4 C5 29.6(3)
C2 Sm1 N4 C5 -173.2(5)
C3 N2 C1 N1 174.0(2)
Sm1 N2 C1 N1 11.4(2)
C3 N2 C1 C6 -6.3(4)
Sm1 N2 C1 C6 -168.95(19)
C3 N2 C1 Sm1 162.7(3)
Si1 N1 C1 N2 176.45(18)
Sm1 N1 C1 N2 -10.7(2)
Si1 N1 C1 C6 -3.2(4)
Sm1 N1 C1 C6 169.6(2)
Si1 N1 C1 Sm1 -172.9(2)
O1 Sm1 C1 N2 66.96(17)
N4 Sm1 C1 N2 -44.33(17)
O2 Sm1 C1 N2 -146.59(16)
N1 Sm1 C1 N2 168.5(2)
O3 Sm1 C1 N2 159.92(14)
N3 Sm1 C1 N2 -74.05(18)
C2 Sm1 C1 N2 -54.92(17)
O1 Sm1 C1 N1 -101.56(14)
N4 Sm1 C1 N1 147.15(15)
N2 Sm1 C1 N1 -168.5(2)
O2 Sm1 C1 N1 44.89(14)
O3 Sm1 C1 N1 -8.60(17)
N3 Sm1 C1 N1 117.43(14)
C2 Sm1 C1 N1 136.57(14)
O1 Sm1 C1 C6 138.1(10)
N4 Sm1 C1 C6 26.8(10)
N2 Sm1 C1 C6 71.1(10)
O2 Sm1 C1 C6 -75.5(10)
N1 Sm1 C1 C6 -120.4(11)
O3 Sm1 C1 C6 -129.0(10)
N3 Sm1 C1 C6 -2.9(11)
C2 Sm1 C1 C6 16.2(10)
C5 N4 C2 N3 -179.5(3)
Sm1 N4 C2 N3 6.0(3)
C5 N4 C2 C12 0.7(4)
Sm1 N4 C2 C12 -173.7(2)
C5 N4 C2 Sm1 174.5(4)
Si2 N3 C2 N4 178.2(2)
Sm1 N3 C2 N4 -5.3(2)
Si2 N3 C2 C12 -2.1(4)
Sm1 N3 C2 C12 174.4(2)
Si2 N3 C2 Sm1 -176.5(2)
O1 Sm1 C2 N4 -93.89(19)
N2 Sm1 C2 N4 3.0(2)
O2 Sm1 C2 N4 115.50(19)
N1 Sm1 C2 N4 49.9(2)
O3 Sm1 C2 N4 175.76(18)
N3 Sm1 C2 N4 174.0(3)
C1 Sm1 C2 N4 24.9(2)
O1 Sm1 C2 N3 92.06(15)
N4 Sm1 C2 N3 -174.0(3)
N2 Sm1 C2 N3 -171.00(15)
O2 Sm1 C2 N3 -58.55(15)
N1 Sm1 C2 N3 -124.13(15)
O3 Sm1 C2 N3 1.72(16)
C1 Sm1 C2 N3 -149.18(14)
O1 Sm1 C2 C12 -55.2(12)
N4 Sm1 C2 C12 38.7(12)
N2 Sm1 C2 C12 41.8(12)
O2 Sm1 C2 C12 154.2(12)
N1 Sm1 C2 C12 88.6(12)
O3 Sm1 C2 C12 -145.5(12)
N3 Sm1 C2 C12 -147.2(13)
C1 Sm1 C2 C12 63.6(12)
C1 N2 C3 C4 -154.1(3)
Sm1 N2 C3 C4 -0.5(4)
N2 C3 C4 C5 56.6(4)
C2 N4 C5 C4 -144.4(3)
Sm1 N4 C5 C4 27.7(5)
C3 C4 C5 N4 -69.3(4)
N2 C1 C6 C7 105.2(3)
N1 C1 C6 C7 -75.1(3)
Sm1 C1 C6 C7 40.0(11)
N2 C1 C6 C11 -73.9(3)
N1 C1 C6 C11 105.8(3)
Sm1 C1 C6 C11 -139.1(9)
C11 C6 C7 C8 -1.1(4)
C1 C6 C7 C8 179.8(3)
C6 C7 C8 C9 -0.3(5)
C7 C8 C9 C10 1.1(5)
C8 C9 C10 C11 -0.5(5)
C9 C10 C11 C6 -0.8(4)
C7 C6 C11 C10 1.6(4)
C1 C6 C11 C10 -179.2(3)
N4 C2 C12 C13 78.4(4)
N3 C2 C12 C13 -101.4(3)
Sm1 C2 C12 C13 43.1(13)
N4 C2 C12 C17 -98.7(3)
N3 C2 C12 C17 81.5(3)
Sm1 C2 C12 C17 -134.0(11)
C17 C12 C13 C14 -2.1(5)
C2 C12 C13 C14 -179.3(3)
C12 C13 C14 C15 1.3(5)
C13 C14 C15 C16 0.3(5)
C14 C15 C16 C17 -1.0(5)
C13 C12 C17 C16 1.4(4)
C2 C12 C17 C16 178.6(3)
C15 C16 C17 C12 0.1(5)
Sm1 O1 C24 C29 -31(8)
Sm1 O1 C24 C25 150(8)
O1 C24 C25 C26 178.3(2)
C29 C24 C25 C26 -1.1(3)
O1 C24 C25 C30 -2.0(4)
C29 C24 C25 C30 178.6(2)
C24 C25 C26 C27 1.2(4)
C30 C25 C26 C27 -178.5(2)
C25 C26 C27 C28 0.1(4)
C25 C26 C27 C34 -179.5(2)
C26 C27 C28 C29 -1.5(4)
C34 C27 C28 C29 178.0(2)
C27 C28 C29 C24 1.5(4)
C27 C28 C29 C35 -177.2(2)
O1 C24 C29 C28 -179.6(2)
C25 C24 C29 C28 -0.2(3)
O1 C24 C29 C35 -0.9(3)
C25 C24 C29 C35 178.5(2)
C26 C25 C30 C33 -118.7(3)
C24 C25 C30 C33 61.6(3)
C26 C25 C30 C32 119.1(3)
C24 C25 C30 C32 -60.5(3)
C26 C25 C30 C31 0.3(4)
C24 C25 C30 C31 -179.4(3)
C28 C29 C35 C36 -120.9(2)
C24 C29 C35 C36 60.5(3)
C28 C29 C35 C37 116.8(2)
C24 C29 C35 C37 -61.8(3)
C28 C29 C35 C38 -1.2(3)
C24 C29 C35 C38 -179.8(2)
C41 O2 C39 C40 179.3(2)
Sm1 O2 C39 C40 51.4(2)
C42 O3 C40 C39 -169.3(2)
Sm1 O3 C40 C39 24.2(3)
O2 C39 C40 O3 -46.0(3)
